data_7250526
loop_
_publ_author_name
'Sundaresan, Sriram'
'M\"uller, Julia'
'Carrella, Luca M.'
'Rentschler, Eva'

_publ_section_title
;
 Elucidating substituent effects in magnetic properties of redox active
 cobalt complexes and testing them as potential catalysts for HER
;
_journal_issue 24
_journal_name_full 'RSC Advances'
_journal_page_first 19287
_journal_page_last 19294
_journal_paper_doi 10.1039/D5RA01958C
_journal_volume 15
_journal_year 2025
_chemical_formula_moiety 'C23 H16 Br4 Co N2 O4, C6 H16 N'
_chemical_formula_sum 'C29 H32 Br4 Co N3 O4'
_chemical_formula_weight 865.14
_space_group_crystal_system monoclinic
_space_group_IT_number 13
_space_group_name_Hall '-P 2yac'
_space_group_name_H-M_alt 'P 1 2/n 1'
_atom_sites_solution_hydrogens geom
_audit_creation_date 2023-10-23
_audit_creation_method
;
Olex2 1.3
(compiled 2020.11.12 svn.r5f609507 for OlexSys, GUI svn.r6408)
;
_audit_update_record
;
2025-01-07 deposited with the CCDC.	2025-05-19 downloaded from the CCDC.
;
_cell_angle_alpha 90.00
_cell_angle_beta 98.844(3)
_cell_angle_gamma 90.00
_cell_formula_units_Z 4
_cell_length_a 14.9353(5)
_cell_length_b 9.62770(22)
_cell_length_c 21.1281(8)
_cell_measurement_reflns_used 72986
_cell_measurement_temperature 120
_cell_measurement_theta_max 32.74
_cell_measurement_theta_min 1.57
_cell_volume 3001.94(17)
_computing_cell_refinement 'X-Area Recipe 1.37.0.0 (STOE, 2021)'
_computing_data_collection 'X-Area Pilatus3_SV 1.31.186.0 (STOE, 2022)'
_computing_data_reduction
;
X-Area Integrate 2.5.3.0 (STOE, 2021)
X-Area LANA 2.7.5.0 (STOE, 2022)
;
_computing_molecular_graphics 'Olex2 1.3 (Dolomanov et al., 2009)'
_computing_publication_material 'Olex2 1.3 (Dolomanov et al., 2009)'
_computing_structure_refinement 'SHELXL 2018/3 (Sheldrick, 2015)'
_computing_structure_solution 'SHELXT 2018/2 (Sheldrick, 2018)'
_diffrn_ambient_temperature 120
_diffrn_detector_area_resol_mean 13.33
_diffrn_measured_fraction_theta_full 0.998
_diffrn_measured_fraction_theta_max 0.860
_diffrn_measurement_device_type 'STOE STADIVARI'
_diffrn_measurement_method 'rotation method, \w scans'
_diffrn_radiation_type 'Mo K\a'
_diffrn_radiation_wavelength 0.71073
_diffrn_reflns_av_R_equivalents 0.0321
_diffrn_reflns_av_unetI/netI 0.0351
_diffrn_reflns_Laue_measured_fraction_full 0.998
_diffrn_reflns_Laue_measured_fraction_max 0.860
_diffrn_reflns_limit_h_max 22
_diffrn_reflns_limit_h_min -19
_diffrn_reflns_limit_k_max 14
_diffrn_reflns_limit_k_min -11
_diffrn_reflns_limit_l_max 28
_diffrn_reflns_limit_l_min -29
_diffrn_reflns_number 33989
_diffrn_reflns_point_group_measured_fraction_full 0.998
_diffrn_reflns_point_group_measured_fraction_max 0.860
_diffrn_reflns_theta_full 25.242
_diffrn_reflns_theta_max 32.753
_diffrn_reflns_theta_min 2.330
_diffrn_source 'Axo Mo'
_exptl_absorpt_coefficient_mu 5.94
_exptl_absorpt_correction_T_max 0.1188
_exptl_absorpt_correction_T_min 0.0583
_exptl_absorpt_correction_type multi-scan
_exptl_absorpt_process_details
;
STOE X-Red32, absorption correction by Gaussian integration, analogous to
P. Coppens in: F. R. Ahmed (Editor), "Crystallographic Computing", Munksgaard,
Copenhagen (1970), 255 - 270. Afterwards scaling of reflection intensities was
performed within STOE LANA. J. Koziskova, F. Hahn, J. Richter, J. Kozisek, Acta
Chimica Slovaca, vol. 9, no. 2, 2016, pp. 136 - 140.
Finally a spherical absorption correction was done within STOE LANA.
;
_exptl_crystal_colour brown
_exptl_crystal_colour_primary brown
_exptl_crystal_density_diffrn 1.914
_exptl_crystal_density_method 'not measured'
_exptl_crystal_description block
_exptl_crystal_F_000 1704
_exptl_crystal_size_max 0.249
_exptl_crystal_size_mid 0.15
_exptl_crystal_size_min 0.098
_refine_diff_density_max 1.291
_refine_diff_density_min -1.120
_refine_diff_density_rms 0.167
_refine_ls_extinction_method none
_refine_ls_goodness_of_fit_ref 1.072
_refine_ls_hydrogen_treatment constr
_refine_ls_matrix_type full
_refine_ls_number_parameters 373
_refine_ls_number_reflns 9550
_refine_ls_number_restraints 0
_refine_ls_restrained_S_all 1.072
_refine_ls_R_factor_all 0.0591
_refine_ls_R_factor_gt 0.0439
_refine_ls_shift/su_max 0.002
_refine_ls_shift/su_mean 0.000
_refine_ls_structure_factor_coef Fsqd
_refine_ls_weighting_details 'w=1/[\s^2^(Fo^2^)+(0.0624P)^2^+4.6164P] where P=(Fo^2^+2Fc^2^)/3'
_refine_ls_weighting_scheme calc
_refine_ls_wR_factor_gt 0.1064
_refine_ls_wR_factor_ref 0.1153
_reflns_Friedel_coverage 0.000
_reflns_number_gt 7694
_reflns_number_total 9550
_reflns_threshold_expression 'I > 2\s(I)'
_cod_data_source_file d5ra01958c2.cif
_cod_data_source_block sus-jm-060_3d
_cod_original_cell_volume 3001.93(16)
_cod_database_code 7250526
_shelx_shelxl_version_number 2018/3
_shelx_space_group_comment
;
The symmetry employed for this shelxl refinement is uniquely defined
by the following loop, which should always be used as a source of
symmetry information in preference to the above space-group names.
They are only intended as comments.
;
_shelx_estimated_absorpt_t_max 0.594
_shelx_estimated_absorpt_t_min 0.320
_olex2_refinement_description
;
1. Fixed Uiso
 At 1.2 times of:
  All C(H) groups, All C(H,H) groups, All N(H) groups
 At 1.5 times of:
  All C(H,H,H) groups
2.a Ternary CH refined with riding coordinates:
 N3(H3A)
2.b Secondary CH2 refined with riding coordinates:
 C8(H8A,H8B), C9(H9A,H9B), C10(H10A,H10B), C24(H24A,H24B), C26(H26A,H26B),
 C28(H28A,H28B)
2.c Aromatic/amide H refined with riding coordinates:
 C2(H2), C3(H3), C4(H4), C5(H5), C7(H7), C11(H11), C13(H13), C14(H14),
 C15(H15), C16(H16)
2.d Idealised Me refined as rotating group:
 C25(H25A,H25B,H25C), C27(H27A,H27B,H27C), C29(H29A,H29B,H29C)
;
_olex2_submission_special_instructions 'No special instructions were received'

loop_
_space_group_symop_operation_xyz
'x, y, z'
'-x+1/2, y, -z+1/2'
'-x, -y, -z'
'x-1/2, -y, z-1/2'

loop_
_atom_site_label
_atom_site_type_symbol
_atom_site_fract_x
_atom_site_fract_y
_atom_site_fract_z
_atom_site_U_iso_or_equiv
_atom_site_adp_type
_atom_site_occupancy
_atom_site_site_symmetry_order
_atom_site_calc_flag
_atom_site_refinement_flags_posn
_atom_site_refinement_flags_adp
_atom_site_refinement_flags_occupancy
_atom_site_disorder_assembly
_atom_site_disorder_group
Br1 Br 0.48728(2) 0.28190(3) 0.68176(2) 0.01966(8) Uani 1 1 d . . . . .
Br2 Br 0.63008(2) 0.52308(4) 0.75184(2) 0.02357(8) Uani 1 1 d . . . . .
Br3 Br 0.57212(2) 0.85747(4) 0.73273(2) 0.02266(8) Uani 1 1 d . . . . .
Br4 Br 0.37148(2) 0.93736(3) 0.64933(2) 0.02242(8) Uani 1 1 d . . . . .
Co1 Co 0.21236(3) 0.51129(4) 0.56990(2) 0.01297(9) Uani 1 1 d . . . . .
O1 O 0.25218(14) 0.5188(2) 0.48764(10) 0.0168(4) Uani 1 1 d . . . . .
O2 O 0.15470(14) 0.3396(2) 0.54615(10) 0.0166(4) Uani 1 1 d . . . . .
O3 O 0.32280(14) 0.4173(2) 0.60166(10) 0.0162(4) Uani 1 1 d . . . . .
O4 O 0.27517(13) 0.6795(2) 0.59091(10) 0.0163(4) Uani 1 1 d . . . . .
N1 N 0.10262(16) 0.6089(3) 0.54114(11) 0.0155(5) Uani 1 1 d . . . . .
N2 N 0.17746(17) 0.5036(3) 0.65307(12) 0.0162(5) Uani 1 1 d . . . . .
C1 C 0.22877(19) 0.6177(3) 0.44539(14) 0.0156(5) Uani 1 1 d . . . . .
C2 C 0.2814(2) 0.6414(3) 0.39598(14) 0.0184(6) Uani 1 1 d . . . . .
H2 H 0.335040 0.588610 0.395420 0.022 Uiso 1 1 calc R U . . .
C3 C 0.2568(2) 0.7389(4) 0.34877(15) 0.0228(6) Uani 1 1 d . . . . .
H3 H 0.293475 0.751705 0.316265 0.027 Uiso 1 1 calc R U . . .
C4 C 0.1788(2) 0.8194(4) 0.34796(15) 0.0245(7) Uani 1 1 d . . . . .
H4 H 0.162407 0.886796 0.315407 0.029 Uiso 1 1 calc R U . . .
C5 C 0.1261(2) 0.7991(4) 0.39517(15) 0.0235(6) Uani 1 1 d . . . . .
H5 H 0.072316 0.852181 0.394448 0.028 Uiso 1 1 calc R U . . .
C6 C 0.1500(2) 0.7016(3) 0.44453(14) 0.0176(6) Uani 1 1 d . . . . .
C7 C 0.08848(19) 0.6842(3) 0.49034(14) 0.0166(5) Uani 1 1 d . . . . .
H7 H 0.032497 0.732647 0.482203 0.020 Uiso 1 1 calc R U . . .
C8 C 0.0285(2) 0.5934(4) 0.57883(14) 0.0189(6) Uani 1 1 d . . . . .
H8A H 0.015856 0.493235 0.583456 0.023 Uiso 1 1 calc R U . . .
H8B H -0.026856 0.636782 0.555167 0.023 Uiso 1 1 calc R U . . .
C9 C 0.0489(2) 0.6588(3) 0.64558(14) 0.0195(6) Uani 1 1 d . . . . .
H9A H 0.006789 0.619718 0.672842 0.023 Uiso 1 1 calc R U . . .
H9B H 0.037591 0.760059 0.641870 0.023 Uiso 1 1 calc R U . . .
C10 C 0.1471(2) 0.6344(3) 0.67850(14) 0.0183(6) Uani 1 1 d . . . . .
H10A H 0.186508 0.711985 0.669064 0.022 Uiso 1 1 calc R U . . .
H10B H 0.149546 0.627873 0.725494 0.022 Uiso 1 1 calc R U . . .
C11 C 0.1635(2) 0.3903(3) 0.68244(13) 0.0177(6) Uani 1 1 d . . . . .
H11 H 0.155072 0.397410 0.725974 0.021 Uiso 1 1 calc R U . . .
C12 C 0.1598(2) 0.2545(3) 0.65456(14) 0.0169(6) Uani 1 1 d . . . . .
C13 C 0.1508(2) 0.1403(3) 0.69399(15) 0.0207(6) Uani 1 1 d . . . . .
H13 H 0.155856 0.153772 0.738946 0.025 Uiso 1 1 calc R U . . .
C14 C 0.1346(2) 0.0088(3) 0.66928(16) 0.0234(7) Uani 1 1 d . . . . .
H14 H 0.131072 -0.068688 0.696623 0.028 Uiso 1 1 calc R U . . .
C15 C 0.1237(2) -0.0074(4) 0.60284(16) 0.0244(7) Uani 1 1 d . . . . .
H15 H 0.112100 -0.097468 0.585033 0.029 Uiso 1 1 calc R U . . .
C16 C 0.1292(2) 0.1035(3) 0.56240(14) 0.0197(6) Uani 1 1 d . . . . .
H16 H 0.119042 0.089177 0.517377 0.024 Uiso 1 1 calc R U . . .
C17 C 0.14960(19) 0.2376(3) 0.58685(13) 0.0150(5) Uani 1 1 d . . . . .
C18 C 0.3795(2) 0.5077(3) 0.63246(13) 0.0149(5) Uani 1 1 d . . . . .
C19 C 0.4609(2) 0.4734(3) 0.67089(14) 0.0160(5) Uani 1 1 d . . . . .
C20 C 0.51930(19) 0.5759(3) 0.70182(13) 0.0166(6) Uani 1 1 d . . . . .
C21 C 0.49429(19) 0.7156(3) 0.69490(13) 0.0161(6) Uani 1 1 d . . . . .
C22 C 0.4110(2) 0.7511(3) 0.65789(13) 0.0146(5) Uani 1 1 d . . . . .
C23 C 0.35427(19) 0.6506(3) 0.62625(13) 0.0130(5) Uani 1 1 d . . . . .
N3 N 0.34235(18) 0.2716(3) 0.46007(12) 0.0178(5) Uani 1 1 d . . . . .
H3A H 0.320904 0.354901 0.481723 0.021 Uiso 1 1 calc R U . . .
C24 C 0.2831(2) 0.2579(4) 0.39599(14) 0.0220(6) Uani 1 1 d . . . . .
H24A H 0.307490 0.183313 0.371243 0.026 Uiso 1 1 calc R U . . .
H24B H 0.285228 0.345778 0.371952 0.026 Uiso 1 1 calc R U . . .
C25 C 0.1856(2) 0.2250(4) 0.40146(16) 0.0284(8) Uani 1 1 d . . . . .
H25A H 0.180869 0.128066 0.414746 0.043 Uiso 1 1 calc R U . . .
H25B H 0.147588 0.239240 0.359842 0.043 Uiso 1 1 calc R U . . .
H25C H 0.165018 0.286337 0.433350 0.043 Uiso 1 1 calc R U . . .
C26 C 0.3359(2) 0.1485(3) 0.50346(15) 0.0212(6) Uani 1 1 d . . . . .
H26A H 0.273186 0.142125 0.513073 0.025 Uiso 1 1 calc R U . . .
H26B H 0.376683 0.163979 0.544408 0.025 Uiso 1 1 calc R U . . .
C27 C 0.3606(3) 0.0120(4) 0.47486(18) 0.0293(8) Uani 1 1 d . . . . .
H27A H 0.318945 -0.005942 0.435144 0.044 Uiso 1 1 calc R U . . .
H27B H 0.355990 -0.063290 0.505387 0.044 Uiso 1 1 calc R U . . .
H27C H 0.422787 0.017121 0.465554 0.044 Uiso 1 1 calc R U . . .
C28 C 0.4376(2) 0.3007(4) 0.44945(15) 0.0225(6) Uani 1 1 d . . . . .
H28A H 0.437502 0.384805 0.422484 0.027 Uiso 1 1 calc R U . . .
H28B H 0.458916 0.222118 0.425443 0.027 Uiso 1 1 calc R U . . .
C29 C 0.5040(2) 0.3222(4) 0.51035(15) 0.0247(7) Uani 1 1 d . . . . .
H29A H 0.478596 0.388307 0.538062 0.037 Uiso 1 1 calc R U . . .
H29B H 0.561071 0.359001 0.499695 0.037 Uiso 1 1 calc R U . . .
H29C H 0.515465 0.233337 0.532731 0.037 Uiso 1 1 calc R U . . .

loop_
_atom_site_aniso_label
_atom_site_aniso_U_11
_atom_site_aniso_U_22
_atom_site_aniso_U_33
_atom_site_aniso_U_23
_atom_site_aniso_U_13
_atom_site_aniso_U_12
Br1 0.01983(15) 0.01932(16) 0.01941(14) 0.00293(11) 0.00170(11) 0.00435(11)
Br2 0.01501(14) 0.03350(19) 0.02014(15) -0.00594(13) -0.00385(11) 0.00553(12)
Br3 0.02102(15) 0.02670(18) 0.01925(15) -0.00507(12) -0.00009(11) -0.00703(12)
Br4 0.02897(17) 0.01565(16) 0.02099(15) -0.00092(11) -0.00141(12) 0.00008(12)
Co1 0.01233(17) 0.0152(2) 0.01108(17) -0.00177(14) 0.00087(13) 0.00030(14)
O1 0.0185(10) 0.0187(11) 0.0138(9) 0.0010(8) 0.0041(8) 0.0020(8)
O2 0.0194(10) 0.0163(10) 0.0136(9) -0.0022(8) 0.0007(8) -0.0033(8)
O3 0.0146(9) 0.0166(11) 0.0170(9) -0.0008(8) 0.0011(7) -0.0005(8)
O4 0.0144(9) 0.0176(10) 0.0160(9) -0.0010(8) -0.0003(7) -0.0011(8)
N1 0.0131(11) 0.0193(13) 0.0136(10) -0.0041(9) 0.0010(8) -0.0015(9)
N2 0.0162(11) 0.0202(13) 0.0118(10) -0.0026(9) 0.0008(9) 0.0010(10)
C1 0.0158(13) 0.0158(14) 0.0146(12) -0.0012(10) 0.0003(10) 0.0001(11)
C2 0.0195(14) 0.0202(15) 0.0159(13) -0.0008(11) 0.0038(11) 0.0008(12)
C3 0.0250(15) 0.0273(17) 0.0163(13) 0.0016(12) 0.0041(12) -0.0039(13)
C4 0.0297(17) 0.0244(17) 0.0185(14) 0.0045(13) 0.0009(12) 0.0034(14)
C5 0.0237(15) 0.0250(17) 0.0210(14) 0.0012(13) 0.0009(12) 0.0049(13)
C6 0.0166(13) 0.0185(15) 0.0173(13) 0.0000(11) 0.0014(10) 0.0007(11)
C7 0.0127(12) 0.0181(14) 0.0174(13) -0.0029(11) -0.0023(10) 0.0009(11)
C8 0.0127(12) 0.0257(16) 0.0182(13) -0.0034(12) 0.0022(10) -0.0016(12)
C9 0.0217(14) 0.0214(16) 0.0167(13) -0.0017(11) 0.0067(11) 0.0009(12)
C10 0.0218(14) 0.0181(15) 0.0155(13) -0.0025(11) 0.0042(11) -0.0004(12)
C11 0.0183(13) 0.0236(16) 0.0113(12) -0.0015(11) 0.0027(10) 0.0019(12)
C12 0.0152(13) 0.0202(15) 0.0150(12) -0.0012(11) 0.0012(10) -0.0017(11)
C13 0.0224(15) 0.0231(16) 0.0168(13) 0.0007(12) 0.0040(11) 0.0039(12)
C14 0.0347(18) 0.0171(16) 0.0199(15) 0.0039(12) 0.0086(13) 0.0015(13)
C15 0.0321(18) 0.0194(16) 0.0233(15) -0.0037(12) 0.0089(13) -0.0029(13)
C16 0.0238(15) 0.0201(15) 0.0158(13) -0.0017(11) 0.0051(11) 0.0007(12)
C17 0.0119(12) 0.0191(14) 0.0137(12) -0.0004(11) 0.0007(9) 0.0012(11)
C18 0.0163(13) 0.0177(15) 0.0111(12) -0.0008(10) 0.0035(10) -0.0006(11)
C19 0.0168(13) 0.0166(14) 0.0147(12) 0.0003(11) 0.0027(10) 0.0022(11)
C20 0.0137(12) 0.0232(16) 0.0123(12) -0.0022(11) 0.0002(10) 0.0007(11)
C21 0.0162(13) 0.0196(15) 0.0125(12) -0.0043(11) 0.0019(10) -0.0062(11)
C22 0.0172(13) 0.0154(14) 0.0113(12) -0.0013(10) 0.0026(10) -0.0019(11)
C23 0.0136(12) 0.0145(14) 0.0109(11) 0.0019(10) 0.0017(9) 0.0004(10)
N3 0.0198(12) 0.0193(13) 0.0146(11) -0.0022(10) 0.0036(9) 0.0024(10)
C24 0.0263(16) 0.0256(17) 0.0134(13) 0.0012(12) 0.0005(11) 0.0025(13)
C25 0.0225(16) 0.043(2) 0.0184(14) -0.0038(14) -0.0018(12) 0.0068(15)
C26 0.0250(15) 0.0223(16) 0.0169(13) 0.0019(12) 0.0048(12) 0.0008(12)
C27 0.041(2) 0.0193(17) 0.0268(17) -0.0014(13) 0.0015(15) 0.0046(15)
C28 0.0203(14) 0.0303(18) 0.0184(14) -0.0003(13) 0.0073(11) 0.0002(13)
C29 0.0228(15) 0.0307(18) 0.0211(15) -0.0021(13) 0.0051(12) 0.0000(14)

loop_
_atom_type_symbol
_atom_type_description
_atom_type_scat_dispersion_real
_atom_type_scat_dispersion_imag
_atom_type_scat_source
C C 0.0033 0.0016 'International Tables Vol C Tables 4.2.6.8 and 6.1.1.4'
H H 0.0000 0.0000 'International Tables Vol C Tables 4.2.6.8 and 6.1.1.4'
Br Br -0.2901 2.4595 'International Tables Vol C Tables 4.2.6.8 and 6.1.1.4'
Co Co 0.3494 0.9721 'International Tables Vol C Tables 4.2.6.8 and 6.1.1.4'
N N 0.0061 0.0033 'International Tables Vol C Tables 4.2.6.8 and 6.1.1.4'
O O 0.0106 0.0060 'International Tables Vol C Tables 4.2.6.8 and 6.1.1.4'

loop_
_geom_angle_atom_site_label_1
_geom_angle_atom_site_label_2
_geom_angle_atom_site_label_3
_geom_angle
_geom_angle_site_symmetry_1
_geom_angle_site_symmetry_3
_geom_angle_publ_flag
O2 Co1 O1 89.11(9) . . ?
O2 Co1 O3 90.71(9) . . ?
O2 Co1 N1 90.71(10) . . ?
O2 Co1 N2 91.88(10) . . ?
O3 Co1 O1 87.99(9) . . ?
O4 Co1 O1 88.22(9) . . ?
O4 Co1 O2 176.72(9) . . ?
O4 Co1 O3 87.29(9) . . ?
O4 Co1 N1 91.36(10) . . ?
O4 Co1 N2 90.73(10) . . ?
N1 Co1 O1 93.65(10) . . ?
N1 Co1 O3 177.85(10) . . ?
N1 Co1 N2 88.24(11) . . ?
N2 Co1 O1 177.85(10) . . ?
N2 Co1 O3 90.09(10) . . ?
C1 O1 Co1 123.62(19) . . ?
C17 O2 Co1 123.21(18) . . ?
C18 O3 Co1 108.42(18) . . ?
C23 O4 Co1 108.64(18) . . ?
C7 N1 Co1 124.5(2) . . ?
C7 N1 C8 118.0(3) . . ?
C8 N1 Co1 117.4(2) . . ?
C10 N2 Co1 116.57(19) . . ?
C11 N2 Co1 124.3(2) . . ?
C11 N2 C10 117.9(2) . . ?
O1 C1 C2 119.8(3) . . ?
O1 C1 C6 123.5(3) . . ?
C2 C1 C6 116.7(3) . . ?
C1 C2 H2 119.1 . . ?
C3 C2 C1 121.7(3) . . ?
C3 C2 H2 119.1 . . ?
C2 C3 H3 119.5 . . ?
C2 C3 C4 121.1(3) . . ?
C4 C3 H3 119.5 . . ?
C3 C4 H4 120.6 . . ?
C5 C4 C3 118.8(3) . . ?
C5 C4 H4 120.6 . . ?
C4 C5 H5 119.2 . . ?
C4 C5 C6 121.5(3) . . ?
C6 C5 H5 119.2 . . ?
C1 C6 C7 122.4(3) . . ?
C5 C6 C1 120.2(3) . . ?
C5 C6 C7 117.3(3) . . ?
N1 C7 C6 125.9(3) . . ?
N1 C7 H7 117.1 . . ?
C6 C7 H7 117.1 . . ?
N1 C8 H8A 108.9 . . ?
N1 C8 H8B 108.9 . . ?
N1 C8 C9 113.4(2) . . ?
H8A C8 H8B 107.7 . . ?
C9 C8 H8A 108.9 . . ?
C9 C8 H8B 108.9 . . ?
C8 C9 H9A 108.9 . . ?
C8 C9 H9B 108.9 . . ?
C8 C9 C10 113.2(2) . . ?
H9A C9 H9B 107.8 . . ?
C10 C9 H9A 108.9 . . ?
C10 C9 H9B 108.9 . . ?
N2 C10 C9 107.0(2) . . ?
N2 C10 H10A 110.3 . . ?
N2 C10 H10B 110.3 . . ?
C9 C10 H10A 110.3 . . ?
C9 C10 H10B 110.3 . . ?
H10A C10 H10B 108.6 . . ?
N2 C11 H11 117.5 . . ?
N2 C11 C12 125.1(3) . . ?
C12 C11 H11 117.5 . . ?
C13 C12 C11 118.3(3) . . ?
C13 C12 C17 120.2(3) . . ?
C17 C12 C11 120.6(3) . . ?
C12 C13 H13 119.2 . . ?
C14 C13 C12 121.6(3) . . ?
C14 C13 H13 119.2 . . ?
C13 C14 H14 121.0 . . ?
C13 C14 C15 118.1(3) . . ?
C15 C14 H14 121.0 . . ?
C14 C15 H15 119.1 . . ?
C16 C15 C14 121.8(3) . . ?
C16 C15 H15 119.1 . . ?
C15 C16 H16 119.5 . . ?
C15 C16 C17 120.9(3) . . ?
C17 C16 H16 119.5 . . ?
O2 C17 C12 124.3(3) . . ?
O2 C17 C16 118.4(3) . . ?
C16 C17 C12 117.2(3) . . ?
O3 C18 C19 124.7(3) . . ?
O3 C18 C23 116.9(3) . . ?
C19 C18 C23 118.4(3) . . ?
C18 C19 Br1 116.6(2) . . ?
C18 C19 C20 121.7(3) . . ?
C20 C19 Br1 121.6(2) . . ?
C19 C20 Br2 119.8(2) . . ?
C21 C20 Br2 120.9(2) . . ?
C21 C20 C19 119.3(3) . . ?
C20 C21 Br3 120.9(2) . . ?
C20 C21 C22 119.4(3) . . ?
C22 C21 Br3 119.6(2) . . ?
C21 C22 Br4 121.4(2) . . ?
C23 C22 Br4 117.2(2) . . ?
C23 C22 C21 121.4(3) . . ?
O4 C23 C18 117.0(3) . . ?
O4 C23 C22 123.3(3) . . ?
C22 C23 C18 119.7(3) . . ?
C24 N3 H3A 107.3 . . ?
C24 N3 C26 113.2(3) . . ?
C26 N3 H3A 107.3 . . ?
C28 N3 H3A 107.3 . . ?
C28 N3 C24 108.8(2) . . ?
C28 N3 C26 112.8(2) . . ?
N3 C24 H24A 109.0 . . ?
N3 C24 H24B 109.0 . . ?
N3 C24 C25 112.9(3) . . ?
H24A C24 H24B 107.8 . . ?
C25 C24 H24A 109.0 . . ?
C25 C24 H24B 109.0 . . ?
C24 C25 H25A 109.5 . . ?
C24 C25 H25B 109.5 . . ?
C24 C25 H25C 109.5 . . ?
H25A C25 H25B 109.5 . . ?
H25A C25 H25C 109.5 . . ?
H25B C25 H25C 109.5 . . ?
N3 C26 H26A 108.9 . . ?
N3 C26 H26B 108.9 . . ?
N3 C26 C27 113.3(3) . . ?
H26A C26 H26B 107.7 . . ?
C27 C26 H26A 108.9 . . ?
C27 C26 H26B 108.9 . . ?
C26 C27 H27A 109.5 . . ?
C26 C27 H27B 109.5 . . ?
C26 C27 H27C 109.5 . . ?
H27A C27 H27B 109.5 . . ?
H27A C27 H27C 109.5 . . ?
H27B C27 H27C 109.5 . . ?
N3 C28 H28A 108.7 . . ?
N3 C28 H28B 108.7 . . ?
N3 C28 C29 114.3(2) . . ?
H28A C28 H28B 107.6 . . ?
C29 C28 H28A 108.7 . . ?
C29 C28 H28B 108.7 . . ?
C28 C29 H29A 109.5 . . ?
C28 C29 H29B 109.5 . . ?
C28 C29 H29C 109.5 . . ?
H29A C29 H29B 109.5 . . ?
H29A C29 H29C 109.5 . . ?
H29B C29 H29C 109.5 . . ?

loop_
_geom_bond_atom_site_label_1
_geom_bond_atom_site_label_2
_geom_bond_distance
_geom_bond_site_symmetry_2
_geom_bond_publ_flag
Br1 C19 1.892(3) . ?
Br2 C20 1.891(3) . ?
Br3 C21 1.889(3) . ?
Br4 C22 1.887(3) . ?
Co1 O1 1.923(2) . ?
Co1 O2 1.896(2) . ?
Co1 O3 1.910(2) . ?
Co1 O4 1.890(2) . ?
Co1 N1 1.906(3) . ?
Co1 N2 1.910(2) . ?
O1 C1 1.315(4) . ?
O2 C17 1.315(4) . ?
O3 C18 1.315(4) . ?
O4 C23 1.326(3) . ?
N1 C7 1.285(4) . ?
N1 C8 1.468(4) . ?
N2 C10 1.467(4) . ?
N2 C11 1.288(4) . ?
C1 C2 1.419(4) . ?
C1 C6 1.424(4) . ?
C2 H2 0.9500 . ?
C2 C3 1.378(5) . ?
C3 H3 0.9500 . ?
C3 C4 1.397(5) . ?
C4 H4 0.9500 . ?
C4 C5 1.376(5) . ?
C5 H5 0.9500 . ?
C5 C6 1.408(4) . ?
C6 C7 1.443(4) . ?
C7 H7 0.9500 . ?
C8 H8A 0.9900 . ?
C8 H8B 0.9900 . ?
C8 C9 1.532(4) . ?
C9 H9A 0.9900 . ?
C9 H9B 0.9900 . ?
C9 C10 1.542(4) . ?
C10 H10A 0.9900 . ?
C10 H10B 0.9900 . ?
C11 H11 0.9500 . ?
C11 C12 1.432(4) . ?
C12 C13 1.399(4) . ?
C12 C17 1.424(4) . ?
C13 H13 0.9500 . ?
C13 C14 1.376(5) . ?
C14 H14 0.9500 . ?
C14 C15 1.397(5) . ?
C15 H15 0.9500 . ?
C15 C16 1.378(5) . ?
C16 H16 0.9500 . ?
C16 C17 1.407(4) . ?
C18 C19 1.394(4) . ?
C18 C23 1.427(4) . ?
C19 C20 1.410(4) . ?
C20 C21 1.398(5) . ?
C21 C22 1.406(4) . ?
C22 C23 1.388(4) . ?
N3 H3A 1.0000 . ?
N3 C24 1.505(4) . ?
N3 C26 1.511(4) . ?
N3 C28 1.501(4) . ?
C24 H24A 0.9900 . ?
C24 H24B 0.9900 . ?
C24 C25 1.512(5) . ?
C25 H25A 0.9800 . ?
C25 H25B 0.9800 . ?
C25 H25C 0.9800 . ?
C26 H26A 0.9900 . ?
C26 H26B 0.9900 . ?
C26 C27 1.515(5) . ?
C27 H27A 0.9800 . ?
C27 H27B 0.9800 . ?
C27 H27C 0.9800 . ?
C28 H28A 0.9900 . ?
C28 H28B 0.9900 . ?
C28 C29 1.513(5) . ?
C29 H29A 0.9800 . ?
C29 H29B 0.9800 . ?
C29 H29C 0.9800 . ?

loop_
_geom_torsion_atom_site_label_1
_geom_torsion_atom_site_label_2
_geom_torsion_atom_site_label_3
_geom_torsion_atom_site_label_4
_geom_torsion
_geom_torsion_site_symmetry_1
_geom_torsion_site_symmetry_2
_geom_torsion_site_symmetry_3
_geom_torsion_site_symmetry_4
_geom_torsion_publ_flag
Br1 C19 C20 Br2 3.5(3) . . . . ?
Br1 C19 C20 C21 -176.6(2) . . . . ?
Br2 C20 C21 Br3 2.3(3) . . . . ?
Br2 C20 C21 C22 -179.3(2) . . . . ?
Br3 C21 C22 Br4 -3.9(3) . . . . ?
Br3 C21 C22 C23 176.2(2) . . . . ?
Br4 C22 C23 O4 0.1(4) . . . . ?
Br4 C22 C23 C18 -178.3(2) . . . . ?
Co1 O1 C1 C2 160.1(2) . . . . ?
Co1 O1 C1 C6 -22.3(4) . . . . ?
Co1 O2 C17 C12 20.4(4) . . . . ?
Co1 O2 C17 C16 -162.3(2) . . . . ?
Co1 O3 C18 C19 169.0(2) . . . . ?
Co1 O3 C18 C23 -10.2(3) . . . . ?
Co1 O4 C23 C18 8.6(3) . . . . ?
Co1 O4 C23 C22 -169.8(2) . . . . ?
Co1 N1 C7 C6 3.8(5) . . . . ?
Co1 N1 C8 C9 67.4(3) . . . . ?
Co1 N2 C10 C9 78.1(3) . . . . ?
Co1 N2 C11 C12 -9.0(4) . . . . ?
O1 Co1 O2 C17 144.9(2) . . . . ?
O1 Co1 O4 C23 -99.36(18) . . . . ?
O1 C1 C2 C3 176.6(3) . . . . ?
O1 C1 C6 C5 -175.7(3) . . . . ?
O1 C1 C6 C7 -0.3(5) . . . . ?
O3 Co1 O2 C17 56.9(2) . . . . ?
O3 Co1 O4 C23 -11.29(17) . . . . ?
O3 C18 C19 Br1 -3.0(4) . . . . ?
O3 C18 C19 C20 179.0(3) . . . . ?
O3 C18 C23 O4 1.2(4) . . . . ?
O3 C18 C23 C22 179.6(2) . . . . ?
N1 Co1 O2 C17 -121.4(2) . . . . ?
N1 Co1 O4 C23 167.03(18) . . . . ?
N1 C8 C9 C10 -40.6(4) . . . . ?
N2 Co1 O2 C17 -33.2(2) . . . . ?
N2 Co1 O4 C23 78.77(18) . . . . ?
N2 C11 C12 C13 175.4(3) . . . . ?
N2 C11 C12 C17 -15.4(5) . . . . ?
C1 C2 C3 C4 0.4(5) . . . . ?
C1 C6 C7 N1 10.6(5) . . . . ?
C2 C1 C6 C5 1.9(4) . . . . ?
C2 C1 C6 C7 177.3(3) . . . . ?
C2 C3 C4 C5 -0.4(5) . . . . ?
C3 C4 C5 C6 1.2(5) . . . . ?
C4 C5 C6 C1 -2.0(5) . . . . ?
C4 C5 C6 C7 -177.6(3) . . . . ?
C5 C6 C7 N1 -173.9(3) . . . . ?
C6 C1 C2 C3 -1.1(5) . . . . ?
C7 N1 C8 C9 -114.4(3) . . . . ?
C8 N1 C7 C6 -174.3(3) . . . . ?
C8 C9 C10 N2 -28.1(3) . . . . ?
C10 N2 C11 C12 158.0(3) . . . . ?
C11 N2 C10 C9 -89.8(3) . . . . ?
C11 C12 C13 C14 171.2(3) . . . . ?
C11 C12 C17 O2 9.2(4) . . . . ?
C11 C12 C17 C16 -168.2(3) . . . . ?
C12 C13 C14 C15 -2.6(5) . . . . ?
C13 C12 C17 O2 178.2(3) . . . . ?
C13 C12 C17 C16 0.8(4) . . . . ?
C13 C14 C15 C16 0.4(5) . . . . ?
C14 C15 C16 C17 2.4(5) . . . . ?
C15 C16 C17 O2 179.5(3) . . . . ?
C15 C16 C17 C12 -3.0(4) . . . . ?
C17 C12 C13 C14 2.0(5) . . . . ?
C18 C19 C20 Br2 -178.6(2) . . . . ?
C18 C19 C20 C21 1.3(4) . . . . ?
C19 C18 C23 O4 -178.0(2) . . . . ?
C19 C18 C23 C22 0.4(4) . . . . ?
C19 C20 C21 Br3 -177.6(2) . . . . ?
C19 C20 C21 C22 0.8(4) . . . . ?
C20 C21 C22 Br4 177.7(2) . . . . ?
C20 C21 C22 C23 -2.2(4) . . . . ?
C21 C22 C23 O4 180.0(3) . . . . ?
C21 C22 C23 C18 1.6(4) . . . . ?
C23 C18 C19 Br1 176.1(2) . . . . ?
C23 C18 C19 C20 -1.9(4) . . . . ?
C24 N3 C26 C27 58.2(4) . . . . ?
C24 N3 C28 C29 177.8(3) . . . . ?
C26 N3 C24 C25 52.4(4) . . . . ?
C26 N3 C28 C29 -55.7(4) . . . . ?
C28 N3 C24 C25 178.7(3) . . . . ?
C28 N3 C26 C27 -65.9(4) . . . . ?
